data_9010661
loop_
_publ_author_name
'Bindi, L.'
'Bonazzi, P.'
'Spry, P. G.'

_publ_section_title
;Effects of sulfur-for-selenium substitution on the structure of laphamite,
 As2(Se,S)3 Locality: Western Middle Anthracite field, Northumberland County,
 Pennsylvania Sample: LAP2
;
_journal_name_full 'The Canadian Mineralogist'
_journal_page_first 269
_journal_page_last 274
_journal_paper_doi 10.3749/canmin.46.1.269
_journal_volume 46
_journal_year 2008
_chemical_compound_source 'Western Middle Anthracite field, Northumberland County, Pennsylvania'
_chemical_formula_sum 'As2.04 S0.71 Se2.25'
_chemical_name_mineral Laphamite
_space_group_IT_number 14
_symmetry_space_group_name_Hall '-P 2yn'
_symmetry_space_group_name_H-M 'P 1 21/n 1'
_cell_angle_alpha 90
_cell_angle_beta 90.32
_cell_angle_gamma 90
_cell_formula_units_Z 4
_cell_length_a 11.934
_cell_length_b 9.804
_cell_length_c 4.268
_cell_volume 499.352
_database_code_amcsd 0006182
_exptl_crystal_density_diffrn 4.699
_cod_original_formula_sum 'As2.04 Se2.25 S.71'
_cod_database_code 9010661

loop_
_space_group_symop_operation_xyz
x,y,z
1/2+x,1/2-y,1/2+z
1/2-x,1/2+y,1/2-z
-x,-y,-z

loop_
_atom_site_aniso_label
_atom_site_aniso_U_11
_atom_site_aniso_U_22
_atom_site_aniso_U_33
_atom_site_aniso_U_12
_atom_site_aniso_U_13
_atom_site_aniso_U_23
As1 0.01500 0.02180 0.01800 -0.00130 -0.00100 0.00150
As2 0.01460 0.02150 0.01830 -0.00070 -0.00020 -0.00130
SeX1 0.01590 0.02240 0.02200 0.00110 0.00210 -0.00020
SX1 0.01590 0.02240 0.02200 0.00110 0.00210 -0.00020
AsX1 0.01590 0.02240 0.02200 0.00110 0.00210 -0.00020
SeX2 0.01880 0.01890 0.02250 0.00170 -0.00260 0.00070
SX2 0.01880 0.01890 0.02250 0.00170 -0.00260 0.00070
AsX2 0.01880 0.01890 0.02250 0.00170 -0.00260 0.00070
SeX3 0.01360 0.02530 0.01870 0.00010 0.00100 0.00110
SX3 0.01360 0.02530 0.01870 0.00010 0.00100 0.00110
AsX3 0.01360 0.02530 0.01870 0.00010 0.00100 0.00110

loop_
_atom_site_label
_atom_site_fract_x
_atom_site_fract_y
_atom_site_fract_z
_atom_site_occupancy
_atom_site_U_iso_or_equiv
_atom_site_type_symbol
_atom_site_attached_hydrogens
As1 0.26596 0.19550 0.87990 1.00000 0.01830 As 0
As2 0.48961 0.32430 0.37640 1.00000 0.01820 As 0
SeX1 0.40305 0.11850 0.52250 0.60000 0.02010 Se 0
SX1 0.40305 0.11850 0.52250 0.39000 0.02010 S 0
AsX1 0.40305 0.11850 0.52250 0.01000 0.02010 As 0
SeX2 0.34742 0.40970 0.02270 0.78000 0.02010 Se 0
SX2 0.34742 0.40970 0.02270 0.21000 0.02010 S 0
AsX2 0.34742 0.40970 0.02270 0.01000 0.02010 As 0
SeX3 0.12264 0.29970 0.55150 0.87000 0.01920 Se 0
SX3 0.12264 0.29970 0.55150 0.11000 0.01920 S 0
AsX3 0.12264 0.29970 0.55150 0.02000 0.01920 As 0

loop_
_cod_changelog_entry_id
_cod_changelog_entry_author
_cod_changelog_entry_date
_cod_changelog_entry_text
1
;cod-tools version 3.8.0
Id: cif_guess_AMCSD_atom_types 9581 2023-05-17 12:35:41Z saulius
;
2023-05-23T09:20:55+03:00
;Derived atom types and hydrogen counts
from atom names that follow the AMCSD naming convention
(Wat == water, O-H == hydroxyl).
;

loop_
_cod_related_entry_id
_cod_related_entry_database
_cod_related_entry_code
1 AMCSD 0006182
